data_1507562
loop_
_publ_author_name
'Zhu, Qin-Yu'
'Han, Qiong-Hua'
'Shao, Ming-Yan'
'Gu, Jing'
'Shi, Zheng'
'Dai, Jie'

_publ_section_title
;
 Supramolecular and redox chemistry of tetrathiafulvalene monocarboxylic
 Acid with hydrogen-bonded pyridine and bipyridine molecules.
;
_journal_issue 14
_journal_name_full 'The journal of physical chemistry. B'
_journal_page_first 4239
_journal_page_last 4247
_journal_paper_doi 10.1021/jp2124179
_journal_volume 116
_journal_year 2012
_chemical_formula_moiety '2(C9 H8 O2 S6), C10 H8 N2'
_chemical_formula_sum 'C28 H24 N2 O4 S12'
_chemical_formula_weight 837.21
_chemical_name_systematic
; 
 ? 
;
_space_group_IT_number 13
_symmetry_cell_setting monoclinic
_symmetry_space_group_name_Hall '-P 2yc'
_symmetry_space_group_name_H-M 'P 1 2/c 1'
_atom_sites_solution_hydrogens geom
_atom_sites_solution_primary direct
_atom_sites_solution_secondary difmap
_audit_creation_method SHELXL-97
_cell_angle_alpha 90.00
_cell_angle_beta 107.996(2)
_cell_angle_gamma 90.00
_cell_formula_units_Z 4
_cell_length_a 22.440(2)
_cell_length_b 5.2005(4)
_cell_length_c 31.963(3)
_cell_measurement_reflns_used 8514
_cell_measurement_temperature 223(2)
_cell_measurement_theta_max 27.5
_cell_measurement_theta_min 3.1
_cell_volume 3547.6(5)
_computing_structure_refinement 'SHELXL-97 (Sheldrick, 1997)'
_computing_structure_solution 'SHELXS-97 (Sheldrick, 1990)'
_diffrn_ambient_temperature 223(2)
_diffrn_detector_area_resol_mean 14.63
_diffrn_measured_fraction_theta_full 0.989
_diffrn_measured_fraction_theta_max 0.989
_diffrn_measurement_device_type 'Rigaku Saturn'
_diffrn_measurement_method \w
_diffrn_radiation_monochromator graphite
_diffrn_radiation_source 'fine-focus sealed tube'
_diffrn_radiation_type MoK\a
_diffrn_radiation_wavelength 0.71075
_diffrn_reflns_av_R_equivalents 0.0544
_diffrn_reflns_av_sigmaI/netI 0.0821
_diffrn_reflns_limit_h_max 21
_diffrn_reflns_limit_h_min -29
_diffrn_reflns_limit_k_max 6
_diffrn_reflns_limit_k_min -6
_diffrn_reflns_limit_l_max 41
_diffrn_reflns_limit_l_min -38
_diffrn_reflns_number 19070
_diffrn_reflns_theta_full 27.48
_diffrn_reflns_theta_max 27.48
_diffrn_reflns_theta_min 3.11
_exptl_absorpt_coefficient_mu 0.777
_exptl_absorpt_correction_T_max 0.9264
_exptl_absorpt_correction_T_min 0.7463
_exptl_absorpt_correction_type multi-scan
_exptl_absorpt_process_details 'Jacobson, R. (1998) Private communication'
_exptl_crystal_colour Red
_exptl_crystal_density_diffrn 1.568
_exptl_crystal_density_method 'not measured'
_exptl_crystal_description Platelet
_exptl_crystal_F_000 1720
_exptl_crystal_size_max 0.40
_exptl_crystal_size_mid 0.40
_exptl_crystal_size_min 0.10
_refine_diff_density_max 0.355
_refine_diff_density_min -0.364
_refine_diff_density_rms 0.081
_refine_ls_extinction_method none
_refine_ls_goodness_of_fit_ref 1.093
_refine_ls_hydrogen_treatment mixed
_refine_ls_matrix_type full
_refine_ls_number_parameters 428
_refine_ls_number_reflns 8056
_refine_ls_number_restraints 0
_refine_ls_restrained_S_all 1.093
_refine_ls_R_factor_all 0.0882
_refine_ls_R_factor_gt 0.0643
_refine_ls_shift/su_max 0.002
_refine_ls_shift/su_mean 0.000
_refine_ls_structure_factor_coef Fsqd
_refine_ls_weighting_details 'calc w=1/[\s^2^(Fo^2^)+(0.0457P)^2^+2.0696P] where P=(Fo^2^+2Fc^2^)/3'
_refine_ls_weighting_scheme calc
_refine_ls_wR_factor_gt 0.1255
_refine_ls_wR_factor_ref 0.1414
_reflns_number_gt 6210
_reflns_number_total 8056
_reflns_threshold_expression >2sigma(I)
_cod_data_source_file jp2124179_si_002.cif
_cod_data_source_block DMT-TTFCOOH-bpy
_cod_original_cell_volume 3547.5(6)
_cod_original_sg_symbol_Hall '-P 2yc  '
_cod_original_sg_symbol_H-M 'P 2/c '
_cod_database_code 1507562

loop_
_symmetry_equiv_pos_as_xyz
'x, y, z'
'-x, y, -z+1/2'
'-x, -y, -z'
'x, -y, z-1/2'

loop_
_atom_site_label
_atom_site_type_symbol
_atom_site_fract_x
_atom_site_fract_y
_atom_site_fract_z
_atom_site_U_iso_or_equiv
_atom_site_adp_type
_atom_site_occupancy
_atom_site_symmetry_multiplicity
_atom_site_calc_flag
_atom_site_refinement_flags
S1 S 0.70055(5) 2.5953(2) 0.08047(3) 0.0449(3) Uani 1 1 d .
S2 S 0.77434(5) 2.3692(2) 0.02712(3) 0.0486(3) Uani 1 1 d .
S3 S 0.77391(5) 2.2234(2) 0.16180(3) 0.0471(3) Uani 1 1 d .
S4 S 0.84601(5) 1.9955(2) 0.10809(3) 0.0423(2) Uani 1 1 d .
S5 S 0.83390(5) 1.8910(2) 0.24018(3) 0.0481(3) Uani 1 1 d .
S6 S 0.91683(5) 1.6327(2) 0.17933(4) 0.0464(3) Uani 1 1 d .
S7 S 1.24700(5) 3.0418(2) 0.17020(3) 0.0416(2) Uani 1 1 d .
S8 S 1.28779(4) 2.8855(2) 0.09410(3) 0.0385(2) Uani 1 1 d .
S9 S 1.13258(4) 2.6440(2) 0.14169(3) 0.0392(2) Uani 1 1 d .
S10 S 1.17763(4) 2.4510(2) 0.06977(3) 0.0378(2) Uani 1 1 d .
S11 S 1.01687(4) 2.3136(2) 0.11454(3) 0.0427(2) Uani 1 1 d .
S12 S 1.06560(5) 2.0968(2) 0.03581(4) 0.0523(3) Uani 1 1 d .
N1 N 0.45884(16) 2.7144(8) 0.07117(13) 0.0574(10) Uani 1 1 d .
N2 N 0.63423(17) 1.7770(7) 0.21846(12) 0.0549(10) Uani 1 1 d .
C1 C 0.68397(18) 2.6944(8) 0.02580(13) 0.0425(9) Uani 1 1 d .
C2 C 0.71767(19) 2.5927(9) 0.00235(14) 0.0500(11) Uani 1 1 d .
H2A H 0.7108 2.6415 -0.0271 0.060 Uiso 1 1 calc R
C3 C 0.75886(16) 2.3742(7) 0.07767(12) 0.0355(8) Uani 1 1 d .
C4 C 0.78935(16) 2.2221(7) 0.11127(12) 0.0359(8) Uani 1 1 d .
C5 C 0.82842(17) 1.9830(8) 0.18637(12) 0.0388(9) Uani 1 1 d .
C6 C 0.86107(17) 1.8797(7) 0.16204(12) 0.0368(8) Uani 1 1 d .
C7 C 0.9883(2) 1.8159(10) 0.19040(15) 0.0582(12) Uani 1 1 d .
H7A H 0.9926 1.8790 0.1629 0.087 Uiso 1 1 calc R
H7B H 1.0237 1.7069 0.2049 0.087 Uiso 1 1 calc R
H7C H 0.9869 1.9602 0.2093 0.087 Uiso 1 1 calc R
C8 C 0.8547(3) 2.1911(9) 0.26817(14) 0.0640(13) Uani 1 1 d .
H8A H 0.8887 2.2691 0.2598 0.096 Uiso 1 1 calc R
H8B H 0.8680 2.1622 0.2997 0.096 Uiso 1 1 calc R
H8C H 0.8187 2.3050 0.2602 0.096 Uiso 1 1 calc R
C9 C 0.63324(19) 2.8875(9) 0.00954(15) 0.0512(11) Uani 1 1 d .
C10 C 1.30905(17) 3.2080(8) 0.16082(12) 0.0386(9) Uani 1 1 d .
C11 C 1.32692(17) 3.1372(8) 0.12637(13) 0.0397(9) Uani 1 1 d .
H11 H 1.3600 3.2220 0.1198 0.048 Uiso 1 1 calc R
C12 C 1.23504(16) 2.8395(7) 0.12439(12) 0.0343(8) Uani 1 1 d .
C13 C 1.18809(16) 2.6700(7) 0.11357(11) 0.0324(8) Uani 1 1 d .
C14 C 1.08718(16) 2.4090(7) 0.10663(11) 0.0335(8) Uani 1 1 d .
C15 C 1.10782(16) 2.3216(7) 0.07403(11) 0.0329(8) Uani 1 1 d .
C16 C 0.96435(18) 2.5389(8) 0.07841(13) 0.0478(10) Uani 1 1 d .
H16A H 0.9782 2.7129 0.0872 0.072 Uiso 1 1 calc R
H16B H 0.9223 2.5150 0.0802 0.072 Uiso 1 1 calc R
H16C H 0.9642 2.5098 0.0484 0.072 Uiso 1 1 calc R
C17 C 1.11539(19) 2.0381(9) 0.00306(13) 0.0502(11) Uani 1 1 d .
H17A H 1.1235 2.1986 -0.0097 0.075 Uiso 1 1 calc R
H17B H 1.0952 1.9185 -0.0203 0.075 Uiso 1 1 calc R
H17C H 1.1546 1.9652 0.0212 0.075 Uiso 1 1 calc R
C18 C 1.33912(19) 3.4128(8) 0.19298(14) 0.0461(10) Uani 1 1 d .
C19 C 0.5030(2) 2.5815(10) 0.06081(17) 0.0685(15) Uani 1 1 d .
H19 H 0.5103 2.6165 0.0339 0.082 Uiso 1 1 calc R
C20 C 0.5390(2) 2.3925(10) 0.08819(16) 0.0658(14) Uani 1 1 d .
H20 H 0.5698 2.3026 0.0798 0.079 Uiso 1 1 calc R
C21 C 0.52884(17) 2.3385(8) 0.12796(13) 0.0420(9) Uani 1 1 d .
C22 C 0.48382(19) 2.4815(9) 0.13794(15) 0.0543(12) Uani 1 1 d .
H22 H 0.4761 2.4565 0.1649 0.065 Uiso 1 1 calc R
C23 C 0.4499(2) 2.6611(11) 0.10878(17) 0.0668(15) Uani 1 1 d .
H23 H 0.4184 2.7514 0.1163 0.080 Uiso 1 1 calc R
C24 C 0.6439(2) 1.8180(10) 0.18031(16) 0.0623(13) Uani 1 1 d .
H24 H 0.6747 1.7199 0.1734 0.075 Uiso 1 1 calc R
C25 C 0.61124(19) 1.9964(9) 0.15018(15) 0.0538(12) Uani 1 1 d .
H25 H 0.6199 2.0166 0.1234 0.065 Uiso 1 1 calc R
C26 C 0.56628(18) 2.1443(8) 0.15890(13) 0.0431(10) Uani 1 1 d .
C27 C 0.5570(3) 2.1025(11) 0.19918(17) 0.085(2) Uani 1 1 d .
H27 H 0.5274 2.2014 0.2073 0.103 Uiso 1 1 calc R
C28 C 0.5907(3) 1.9181(11) 0.22732(17) 0.0797(18) Uani 1 1 d .
H28 H 0.5825 1.8909 0.2541 0.096 Uiso 1 1 calc R
O1 O 0.60617(15) 2.9795(7) 0.03308(11) 0.0660(9) Uani 1 1 d .
O2 O 0.62169(16) 2.9390(7) -0.03261(11) 0.0695(10) Uani 1 1 d .
O3 O 1.31077(14) 3.4430(6) 0.22249(10) 0.0516(8) Uani 1 1 d .
H3 H 1.329(2) 3.565(11) 0.2437(18) 0.087(18) Uiso 1 1 d .
O4 O 1.38488(15) 3.5305(7) 0.19109(11) 0.0704(10) Uani 1 1 d .
H2 H 0.590(3) 3.077(13) -0.043(2) 0.12(2) Uiso 1 1 d .

loop_
_atom_site_aniso_label
_atom_site_aniso_U_11
_atom_site_aniso_U_22
_atom_site_aniso_U_33
_atom_site_aniso_U_23
_atom_site_aniso_U_13
_atom_site_aniso_U_12
S1 0.0475(6) 0.0521(7) 0.0388(5) 0.0067(5) 0.0189(4) 0.0171(5)
S2 0.0561(6) 0.0598(7) 0.0341(5) 0.0093(5) 0.0200(4) 0.0245(5)
S3 0.0562(6) 0.0524(7) 0.0389(5) 0.0093(5) 0.0236(5) 0.0185(5)
S4 0.0486(6) 0.0457(6) 0.0356(5) 0.0049(4) 0.0175(4) 0.0138(5)
S5 0.0695(7) 0.0418(6) 0.0360(5) 0.0088(5) 0.0211(5) 0.0038(5)
S6 0.0489(6) 0.0393(6) 0.0532(6) 0.0109(5) 0.0188(5) 0.0096(5)
S7 0.0498(6) 0.0413(6) 0.0389(5) -0.0130(4) 0.0214(4) -0.0135(5)
S8 0.0402(5) 0.0397(6) 0.0396(5) -0.0076(4) 0.0181(4) -0.0040(4)
S9 0.0468(5) 0.0404(6) 0.0357(5) -0.0097(4) 0.0203(4) -0.0090(4)
S10 0.0408(5) 0.0398(6) 0.0363(5) -0.0114(4) 0.0172(4) -0.0063(4)
S11 0.0408(5) 0.0444(6) 0.0467(5) 0.0034(5) 0.0191(4) -0.0056(4)
S12 0.0499(6) 0.0604(8) 0.0470(6) -0.0230(5) 0.0154(5) -0.0179(5)
N1 0.046(2) 0.055(3) 0.065(3) 0.025(2) 0.0088(18) 0.0121(18)
N2 0.061(2) 0.050(2) 0.049(2) 0.0160(18) 0.0099(17) 0.0144(18)
C1 0.042(2) 0.043(2) 0.044(2) 0.0109(19) 0.0147(17) 0.0107(18)
C2 0.054(2) 0.060(3) 0.040(2) 0.016(2) 0.0195(18) 0.019(2)
C3 0.0349(18) 0.038(2) 0.0354(19) 0.0006(16) 0.0136(15) 0.0052(16)
C4 0.0380(19) 0.036(2) 0.0353(18) 0.0045(16) 0.0135(15) 0.0051(16)
C5 0.045(2) 0.035(2) 0.0359(19) 0.0047(17) 0.0113(16) 0.0037(17)
C6 0.043(2) 0.032(2) 0.0366(19) 0.0054(16) 0.0137(16) 0.0014(16)
C7 0.051(3) 0.066(3) 0.055(3) 0.002(2) 0.013(2) 0.001(2)
C8 0.100(4) 0.056(3) 0.040(2) -0.002(2) 0.027(2) -0.009(3)
C9 0.044(2) 0.055(3) 0.055(3) 0.017(2) 0.016(2) 0.015(2)
C10 0.0374(19) 0.037(2) 0.042(2) -0.0065(17) 0.0132(16) -0.0089(17)
C11 0.039(2) 0.039(2) 0.044(2) -0.0066(18) 0.0177(16) -0.0051(17)
C12 0.0388(19) 0.029(2) 0.0367(19) -0.0046(16) 0.0146(15) -0.0047(15)
C13 0.0402(19) 0.030(2) 0.0286(17) -0.0031(15) 0.0131(14) -0.0013(16)
C14 0.0356(18) 0.035(2) 0.0314(17) -0.0002(16) 0.0120(14) -0.0018(15)
C15 0.0328(18) 0.032(2) 0.0318(17) -0.0051(15) 0.0067(14) -0.0056(15)
C16 0.042(2) 0.051(3) 0.049(2) 0.001(2) 0.0121(18) 0.0028(19)
C17 0.058(3) 0.046(3) 0.043(2) -0.015(2) 0.0119(19) 0.002(2)
C18 0.047(2) 0.048(3) 0.044(2) -0.011(2) 0.0159(18) -0.009(2)
C19 0.075(3) 0.077(4) 0.057(3) 0.030(3) 0.026(2) 0.022(3)
C20 0.068(3) 0.080(4) 0.055(3) 0.022(3) 0.026(2) 0.030(3)
C21 0.040(2) 0.043(2) 0.043(2) 0.0126(19) 0.0114(17) -0.0005(18)
C22 0.044(2) 0.067(3) 0.056(3) 0.019(2) 0.022(2) 0.017(2)
C23 0.048(3) 0.076(4) 0.077(4) 0.028(3) 0.022(2) 0.024(2)
C24 0.059(3) 0.063(3) 0.070(3) 0.032(3) 0.028(2) 0.020(2)
C25 0.052(2) 0.059(3) 0.057(3) 0.025(2) 0.026(2) 0.016(2)
C26 0.045(2) 0.040(2) 0.040(2) 0.0123(18) 0.0065(17) 0.0071(18)
C27 0.121(5) 0.089(4) 0.059(3) 0.036(3) 0.046(3) 0.068(4)
C28 0.117(5) 0.080(4) 0.049(3) 0.026(3) 0.036(3) 0.048(4)
O1 0.066(2) 0.072(2) 0.068(2) 0.0147(19) 0.0332(17) 0.0316(18)
O2 0.069(2) 0.081(3) 0.060(2) 0.0305(19) 0.0232(17) 0.035(2)
O3 0.0567(18) 0.053(2) 0.0495(17) -0.0225(15) 0.0233(14) -0.0204(15)
O4 0.069(2) 0.079(3) 0.073(2) -0.0320(19) 0.0355(17) -0.0417(19)

loop_
_atom_type_symbol
_atom_type_description
_atom_type_scat_dispersion_real
_atom_type_scat_dispersion_imag
_atom_type_scat_source
C C 0.0033 0.0016 'International Tables Vol C Tables 4.2.6.8 and 6.1.1.4'
H H 0.0000 0.0000 'International Tables Vol C Tables 4.2.6.8 and 6.1.1.4'
N N 0.0061 0.0033 'International Tables Vol C Tables 4.2.6.8 and 6.1.1.4'
O O 0.0106 0.0060 'International Tables Vol C Tables 4.2.6.8 and 6.1.1.4'
S S 0.1246 0.1234 'International Tables Vol C Tables 4.2.6.8 and 6.1.1.4'

loop_
_geom_angle_atom_site_label_1
_geom_angle_atom_site_label_2
_geom_angle_atom_site_label_3
_geom_angle
C1 S1 C3 94.22(18)
C2 S2 C3 94.88(19)
C4 S3 C5 95.77(18)
C6 S4 C4 95.52(18)
C5 S5 C8 100.4(2)
C6 S6 C7 100.3(2)
C10 S7 C12 94.49(18)
C11 S8 C12 94.51(18)
C13 S9 C14 95.20(17)
C15 S10 C13 95.13(17)
C14 S11 C16 99.42(19)
C15 S12 C17 102.90(19)
C23 N1 C19 117.1(4)
C28 N2 C24 116.8(4)
C2 C1 C9 125.4(4)
C2 C1 S1 117.7(3)
C9 C1 S1 116.9(3)
C1 C2 S2 118.5(3)
C1 C2 H2A 120.8
S2 C2 H2A 120.8
C4 C3 S2 122.2(3)
C4 C3 S1 123.2(3)
S2 C3 S1 114.6(2)
C3 C4 S3 122.6(3)
C3 C4 S4 123.3(3)
S3 C4 S4 114.1(2)
C6 C5 S5 125.3(3)
C6 C5 S3 117.2(3)
S5 C5 S3 117.5(2)
C5 C6 S4 117.4(3)
C5 C6 S6 125.2(3)
S4 C6 S6 117.4(2)
S6 C7 H7A 109.5
S6 C7 H7B 109.5
H7A C7 H7B 109.5
S6 C7 H7C 109.5
H7A C7 H7C 109.5
H7B C7 H7C 109.5
S5 C8 H8A 109.5
S5 C8 H8B 109.5
H8A C8 H8B 109.5
S5 C8 H8C 109.5
H8A C8 H8C 109.5
H8B C8 H8C 109.5
O1 C9 O2 125.5(4)
O1 C9 C1 122.0(4)
O2 C9 C1 112.5(4)
C11 C10 C18 125.4(4)
C11 C10 S7 117.7(3)
C18 C10 S7 116.9(3)
C10 C11 S8 118.3(3)
C10 C11 H11 120.8
S8 C11 H11 120.8
C13 C12 S7 121.1(3)
C13 C12 S8 123.9(3)
S7 C12 S8 114.9(2)
C12 C13 S9 123.2(3)
C12 C13 S10 122.2(3)
S9 C13 S10 114.6(2)
C15 C14 S11 124.0(3)
C15 C14 S9 117.4(3)
S11 C14 S9 118.5(2)
C14 C15 S12 121.8(3)
C14 C15 S10 117.5(3)
S12 C15 S10 120.6(2)
S11 C16 H16A 109.5
S11 C16 H16B 109.5
H16A C16 H16B 109.5
S11 C16 H16C 109.5
H16A C16 H16C 109.5
H16B C16 H16C 109.5
S12 C17 H17A 109.5
S12 C17 H17B 109.5
H17A C17 H17B 109.5
S12 C17 H17C 109.5
H17A C17 H17C 109.5
H17B C17 H17C 109.5
O4 C18 O3 125.9(4)
O4 C18 C10 122.5(4)
O3 C18 C10 111.6(3)
N1 C19 C20 122.7(5)
N1 C19 H19 118.6
C20 C19 H19 118.6
C21 C20 C19 119.4(5)
C21 C20 H20 120.3
C19 C20 H20 120.3
C22 C21 C20 116.4(4)
C22 C21 C26 121.5(4)
C20 C21 C26 122.0(4)
C21 C22 C23 120.4(4)
C21 C22 H22 119.8
C23 C22 H22 119.8
N1 C23 C22 124.0(5)
N1 C23 H23 118.0
C22 C23 H23 118.0
N2 C24 C25 123.5(5)
N2 C24 H24 118.2
C25 C24 H24 118.2
C26 C25 C24 120.3(4)
C26 C25 H25 119.8
C24 C25 H25 119.8
C25 C26 C27 115.7(4)
C25 C26 C21 123.4(4)
C27 C26 C21 120.8(4)
C28 C27 C26 120.7(5)
C28 C27 H27 119.7
C26 C27 H27 119.7
N2 C28 C27 122.8(5)
N2 C28 H28 118.6
C27 C28 H28 118.6
C9 O2 H2 112(4)
C18 O3 H3 114(3)

loop_
_geom_bond_atom_site_label_1
_geom_bond_atom_site_label_2
_geom_bond_distance
S1 C1 1.748(4)
S1 C3 1.765(4)
S2 C2 1.724(4)
S2 C3 1.755(4)
S3 C4 1.753(4)
S3 C5 1.756(4)
S4 C6 1.758(4)
S4 C4 1.759(4)
S5 C5 1.752(4)
S5 C8 1.788(5)
S6 C6 1.759(4)
S6 C7 1.804(5)
S7 C10 1.742(4)
S7 C12 1.755(4)
S8 C11 1.729(4)
S8 C12 1.762(4)
S9 C13 1.752(4)
S9 C14 1.756(4)
S10 C15 1.748(4)
S10 C13 1.763(4)
S11 C14 1.745(4)
S11 C16 1.804(4)
S12 C15 1.744(3)
S12 C17 1.778(4)
N1 C23 1.307(6)
N1 C19 1.332(6)
N2 C28 1.320(6)
N2 C24 1.320(6)
C1 C2 1.328(6)
C1 C9 1.486(6)
C2 H2A 0.9400
C3 C4 1.339(5)
C5 C6 1.335(5)
C7 H7A 0.9700
C7 H7B 0.9700
C7 H7C 0.9700
C8 H8A 0.9700
C8 H8B 0.9700
C8 H8C 0.9700
C9 O1 1.203(5)
C9 O2 1.319(5)
C10 C11 1.335(5)
C10 C18 1.489(5)
C11 H11 0.9400
C12 C13 1.335(5)
C14 C15 1.344(5)
C16 H16A 0.9700
C16 H16B 0.9700
C16 H16C 0.9700
C17 H17A 0.9700
C17 H17B 0.9700
C17 H17C 0.9700
C18 O4 1.213(5)
C18 O3 1.300(5)
C19 C20 1.395(6)
C19 H19 0.9400
C20 C21 1.387(6)
C20 H20 0.9400
C21 C22 1.369(6)
C21 C26 1.480(5)
C22 C23 1.372(6)
C22 H22 0.9400
C23 H23 0.9400
C24 C25 1.374(6)
C24 H24 0.9400
C25 C26 1.364(6)
C25 H25 0.9400
C26 C27 1.383(6)
C27 C28 1.371(6)
C27 H27 0.9400
C28 H28 0.9400
O2 H2 0.99(7)
O3 H3 0.93(6)

loop_
_geom_torsion_atom_site_label_1
_geom_torsion_atom_site_label_2
_geom_torsion_atom_site_label_3
_geom_torsion_atom_site_label_4
_geom_torsion
C3 S1 C1 C2 -2.2(4)
C3 S1 C1 C9 178.2(3)
C9 C1 C2 S2 -179.6(4)
S1 C1 C2 S2 0.7(5)
C3 S2 C2 C1 1.1(4)
C2 S2 C3 C4 177.7(4)
C2 S2 C3 S1 -2.6(3)
C1 S1 C3 C4 -177.4(3)
C1 S1 C3 S2 2.8(3)
S2 C3 C4 S3 -179.5(2)
S1 C3 C4 S3 0.8(5)
S2 C3 C4 S4 -2.0(5)
S1 C3 C4 S4 178.3(2)
C5 S3 C4 C3 179.0(3)
C5 S3 C4 S4 1.3(2)
C6 S4 C4 C3 -179.0(3)
C6 S4 C4 S3 -1.3(2)
C8 S5 C5 C6 122.6(4)
C8 S5 C5 S3 -59.5(3)
C4 S3 C5 C6 -0.8(4)
C4 S3 C5 S5 -178.9(2)
S5 C5 C6 S4 178.0(2)
S3 C5 C6 S4 0.0(4)
S5 C5 C6 S6 -0.7(6)
S3 C5 C6 S6 -178.7(2)
C4 S4 C6 C5 0.8(4)
C4 S4 C6 S6 179.6(2)
C7 S6 C6 C5 -103.3(4)
C7 S6 C6 S4 78.0(3)
C2 C1 C9 O1 -177.0(5)
S1 C1 C9 O1 2.7(6)
C2 C1 C9 O2 4.0(7)
S1 C1 C9 O2 -176.3(3)
C12 S7 C10 C11 -0.9(4)
C12 S7 C10 C18 -179.0(3)
C18 C10 C11 S8 177.4(3)
S7 C10 C11 S8 -0.5(5)
C12 S8 C11 C10 1.6(4)
C10 S7 C12 C13 -176.5(3)
C10 S7 C12 S8 1.9(2)
C11 S8 C12 C13 176.2(4)
C11 S8 C12 S7 -2.1(2)
S7 C12 C13 S9 3.3(5)
S8 C12 C13 S9 -175.0(2)
S7 C12 C13 S10 -176.1(2)
S8 C12 C13 S10 5.6(5)
C14 S9 C13 C12 176.1(3)
C14 S9 C13 S10 -4.4(2)
C15 S10 C13 C12 -176.2(3)
C15 S10 C13 S9 4.4(2)
C16 S11 C14 C15 -86.1(4)
C16 S11 C14 S9 90.9(2)
C13 S9 C14 C15 2.8(3)
C13 S9 C14 S11 -174.5(2)
S11 C14 C15 S12 -0.6(5)
S9 C14 C15 S12 -177.7(2)
S11 C14 C15 S10 177.0(2)
S9 C14 C15 S10 -0.1(4)
C17 S12 C15 C14 -176.9(3)
C17 S12 C15 S10 5.6(3)
C13 S10 C15 C14 -2.6(3)
C13 S10 C15 S12 175.0(2)
C11 C10 C18 O4 -2.2(7)
S7 C10 C18 O4 175.7(4)
C11 C10 C18 O3 178.6(4)
S7 C10 C18 O3 -3.4(5)
C23 N1 C19 C20 0.0(8)
N1 C19 C20 C21 0.0(8)
C19 C20 C21 C22 -1.1(7)
C19 C20 C21 C26 -178.7(5)
C20 C21 C22 C23 2.1(7)
C26 C21 C22 C23 179.7(4)
C19 N1 C23 C22 1.1(8)
C21 C22 C23 N1 -2.2(8)
C28 N2 C24 C25 -0.2(8)
N2 C24 C25 C26 0.4(8)
C24 C25 C26 C27 0.4(7)
C24 C25 C26 C21 -179.4(4)
C22 C21 C26 C25 179.5(5)
C20 C21 C26 C25 -3.0(7)
C22 C21 C26 C27 -0.3(7)
C20 C21 C26 C27 177.1(5)
C25 C26 C27 C28 -1.5(9)
C21 C26 C27 C28 178.4(5)
C24 N2 C28 C27 -1.0(9)
C26 C27 C28 N2 1.8(10)

loop_
_cod_related_entry_id
_cod_related_entry_code
_cod_related_entry_database
1 30651846 ChemSpider
